data_7133123
loop_
_publ_author_name
'Liu, Ziwei'
'Jiang, Clancy Zhijian'
'Bond, Andrew D.'
'Tosca, Nicholas J.'
'Sutherland, John D.'

_publ_section_title
;
 Manganese(II) promotes prebiotically plausible non-enzymatic RNA ligation
 reactions.
;
_journal_issue 51
_journal_name_full 'Chemical communications (Cambridge, England)'
_journal_page_first 6528
_journal_page_last 6531
_journal_paper_doi 10.1039/d4cc01086h
_journal_volume 60
_journal_year 2024
_chemical_formula_moiety 'C6 H8 N5 +, C5 H N4 -, H2 O'
_chemical_formula_sum 'C11 H11 N9 O'
_chemical_formula_weight 285.29
_space_group_crystal_system monoclinic
_space_group_IT_number 14
_space_group_name_Hall '-P 2ybc'
_space_group_name_H-M_alt 'P 1 21/c 1'
_atom_sites_solution_hydrogens mixed
_audit_creation_method SHELXL-2018/1
_audit_update_record
;
2023-10-19 deposited with the CCDC.	2024-05-29 downloaded from the CCDC.
;
_cell_angle_alpha 90
_cell_angle_beta 100.478(2)
_cell_angle_gamma 90
_cell_formula_units_Z 4
_cell_length_a 6.4786(2)
_cell_length_b 15.6097(5)
_cell_length_c 13.6164(5)
_cell_measurement_reflns_used 9955
_cell_measurement_temperature 180(2)
_cell_measurement_theta_max 66.94
_cell_measurement_theta_min 4.35
_cell_volume 1354.05(8)
_computing_cell_refinement 'SAINT (Bruker, 2016)'
_computing_data_collection 'APEX3 (Bruker, 2016)'
_computing_data_reduction SAINT
_computing_molecular_graphics 'Mercury (Macrae et al., 2008)'
_computing_publication_material SHELXL
_computing_structure_refinement 'SHELXL (Sheldrick, 2015)'
_computing_structure_solution 'SHELXT (Sheldrick, 2015)'
_diffrn_ambient_temperature 180(2)
_diffrn_measured_fraction_theta_full 0.999
_diffrn_measured_fraction_theta_max 0.999
_diffrn_measurement_device_type 'Bruker D8-QUEST PHOTON-100'
_diffrn_measurement_method '\w and \f-scans'
_diffrn_radiation_type CuK\a
_diffrn_radiation_wavelength 1.54178
_diffrn_reflns_av_R_equivalents 0.0402
_diffrn_reflns_av_unetI/netI 0.0174
_diffrn_reflns_Laue_measured_fraction_full 0.999
_diffrn_reflns_Laue_measured_fraction_max 0.999
_diffrn_reflns_limit_h_max 7
_diffrn_reflns_limit_h_min -7
_diffrn_reflns_limit_k_max 18
_diffrn_reflns_limit_k_min -18
_diffrn_reflns_limit_l_max 16
_diffrn_reflns_limit_l_min -16
_diffrn_reflns_number 24685
_diffrn_reflns_point_group_measured_fraction_full 0.999
_diffrn_reflns_point_group_measured_fraction_max 0.999
_diffrn_reflns_theta_full 66.931
_diffrn_reflns_theta_max 66.931
_diffrn_reflns_theta_min 4.350
_diffrn_source 'Incoatec I\mS Cu microsource'
_exptl_absorpt_coefficient_mu 0.844
_exptl_absorpt_correction_T_max 0.7528
_exptl_absorpt_correction_T_min 0.6609
_exptl_absorpt_correction_type multi-scan
_exptl_absorpt_process_details 'SADABS (Bruker, 2014)'
_exptl_crystal_colour colourless
_exptl_crystal_density_diffrn 1.399
_exptl_crystal_description block
_exptl_crystal_F_000 592
_exptl_crystal_size_max 0.180
_exptl_crystal_size_mid 0.060
_exptl_crystal_size_min 0.040
_refine_diff_density_max 0.144
_refine_diff_density_min -0.214
_refine_diff_density_rms 0.040
_refine_ls_extinction_method none
_refine_ls_goodness_of_fit_ref 1.075
_refine_ls_hydrogen_treatment mixed
_refine_ls_matrix_type full
_refine_ls_number_parameters 211
_refine_ls_number_reflns 2407
_refine_ls_number_restraints 0
_refine_ls_restrained_S_all 1.075
_refine_ls_R_factor_all 0.0375
_refine_ls_R_factor_gt 0.0321
_refine_ls_shift/su_max 0.000
_refine_ls_shift/su_mean 0.000
_refine_ls_structure_factor_coef Fsqd
_refine_ls_weighting_details 'w=1/[\s^2^(Fo^2^)+(0.0403P)^2^+0.2974P] where P=(Fo^2^+2Fc^2^)/3'
_refine_ls_weighting_scheme calc
_refine_ls_wR_factor_gt 0.0776
_refine_ls_wR_factor_ref 0.0808
_reflns_Friedel_coverage 0.000
_reflns_number_gt 2117
_reflns_number_total 2407
_reflns_threshold_expression 'I > 2\s(I)'
_cod_data_source_file d4cc01086h2.cif
_cod_data_source_block AB_B1_0019
_cod_depositor_comments 'Adding full bibliography for 7133123.cif.'
_cod_original_sg_symbol_H-M 'P 21/c'
_cod_database_code 7133123
_cambridge_user_name 'Ziwei Liu'
_cambridge_user_email zliu@mrc-lmb.cam.ac.uk
_cambridge_supervisor_name 'John Sutherland'
_cambridge_supervisor_email johns@mrc-lmb.cam.ac.uk
_cambridge_crystallographer_name 'Andrew Bond'
_cambridge_crystallographer_email adb29@cam.ac.uk
_cambridge_sample_id ZL-11-19-N
_cambridge_data_id AB_B1_0019
_shelx_space_group_comment
;
The symmetry employed for this shelxl refinement is uniquely defined
by the following loop, which should always be used as a source of
symmetry information in preference to the above space-group names.
They are only intended as comments.
;
_shelx_estimated_absorpt_t_min 0.863
_shelx_estimated_absorpt_t_max 0.967

loop_
_space_group_symop_operation_xyz
'x, y, z'
'-x, y+1/2, -z+1/2'
'-x, -y, -z'
'x, -y-1/2, z-1/2'

loop_
_atom_site_label
_atom_site_type_symbol
_atom_site_fract_x
_atom_site_fract_y
_atom_site_fract_z
_atom_site_U_iso_or_equiv
_atom_site_adp_type
_atom_site_occupancy
_atom_site_site_symmetry_order
_atom_site_calc_flag
_atom_site_refinement_flags_posn
_atom_site_refinement_flags_adp
_atom_site_refinement_flags_occupancy
_atom_site_disorder_assembly
_atom_site_disorder_group
N1 N -0.09868(16) 0.13957(7) -0.01891(8) 0.0285(2) Uani 1 1 d . . . . .
H11 H -0.202(3) 0.1731(10) -0.0568(11) 0.043(4) Uiso 1 1 d . . . . .
H12 H -0.116(2) 0.0826(11) -0.0294(12) 0.042(4) Uiso 1 1 d . . . . .
N2 N 0.11801(16) 0.25635(6) 0.03727(7) 0.0256(2) Uani 1 1 d . . . . .
N3 N 0.47453(17) 0.24407(7) 0.12018(8) 0.0314(3) Uani 1 1 d . . . . .
N4 N 0.57773(16) 0.09366(7) 0.14374(8) 0.0271(2) Uani 1 1 d . . . . .
H4 H 0.716(3) 0.0991(10) 0.1808(12) 0.048(4) Uiso 1 1 d . . . . .
N5 N 0.27831(15) 0.03075(6) 0.06893(7) 0.0257(2) Uani 1 1 d . . . . .
C1 C 0.08390(18) 0.16969(7) 0.02470(8) 0.0234(3) Uani 1 1 d . . . . .
C2 C -0.0564(2) 0.31685(8) 0.00466(10) 0.0325(3) Uani 1 1 d . . . . .
H2A H -0.111417 0.308542 -0.066636 0.049 Uiso 1 1 calc R U . . .
H2B H -0.005229 0.375738 0.016112 0.049 Uiso 1 1 calc R U . . .
H2C H -0.168358 0.306409 0.042882 0.049 Uiso 1 1 calc R U . . .
C3 C 0.3089(2) 0.28848(8) 0.08279(9) 0.0311(3) Uani 1 1 d . . . . .
H3 H 0.321240 0.349053 0.087425 0.037 Uiso 1 1 calc R U . . .
C4 C 0.44109(18) 0.15796(8) 0.11036(9) 0.0251(3) Uani 1 1 d . . . . .
C5 C 0.47234(19) 0.01948(8) 0.11743(9) 0.0269(3) Uani 1 1 d . . . . .
H5 H 0.532702 -0.035502 0.132537 0.032 Uiso 1 1 calc R U . . .
C6 C 0.25748(18) 0.11870(7) 0.06458(8) 0.0232(3) Uani 1 1 d . . . . .
N6 N 0.28184(16) 0.17359(6) 0.32971(8) 0.0290(2) Uani 1 1 d . . . . .
N7 N -0.02117(16) 0.11237(7) 0.25267(8) 0.0268(2) Uani 1 1 d . . . . .
N8 N 0.6500(2) 0.01017(9) 0.40815(10) 0.0478(3) Uani 1 1 d . . . . .
N9 N 0.0380(3) -0.11070(9) 0.26336(12) 0.0631(4) Uani 1 1 d . . . . .
C7 C 0.08595(19) 0.18425(8) 0.27969(9) 0.0281(3) Uani 1 1 d . . . . .
H7 H 0.026804 0.239407 0.264367 0.034 Uiso 1 1 calc R U . . .
C8 C 0.30414(19) 0.08681(8) 0.33502(9) 0.0253(3) Uani 1 1 d . . . . .
C9 C 0.11842(19) 0.04939(8) 0.28821(9) 0.0251(3) Uani 1 1 d . . . . .
C10 C 0.4958(2) 0.04518(9) 0.37694(10) 0.0327(3) Uani 1 1 d . . . . .
C11 C 0.0720(2) -0.03919(8) 0.27430(10) 0.0357(3) Uani 1 1 d . . . . .
O1W O 0.56849(17) 0.30493(7) 0.34348(8) 0.0433(3) Uani 1 1 d . . . . .
H1W H 0.475(3) 0.2620(13) 0.3428(14) 0.066(6) Uiso 1 1 d . . . . .
H2W H 0.600(4) 0.3030(15) 0.2812(18) 0.091(8) Uiso 1 1 d . . . . .

loop_
_atom_site_aniso_label
_atom_site_aniso_U_11
_atom_site_aniso_U_22
_atom_site_aniso_U_33
_atom_site_aniso_U_23
_atom_site_aniso_U_13
_atom_site_aniso_U_12
N1 0.0230(5) 0.0247(6) 0.0340(6) -0.0005(5) -0.0051(4) 0.0016(4)
N2 0.0275(6) 0.0217(5) 0.0265(5) 0.0021(4) 0.0018(4) 0.0005(4)
N3 0.0293(6) 0.0269(6) 0.0355(6) 0.0012(4) -0.0007(5) -0.0066(4)
N4 0.0193(5) 0.0302(6) 0.0297(5) 0.0007(4) -0.0011(4) -0.0008(4)
N5 0.0238(5) 0.0236(5) 0.0285(5) -0.0023(4) 0.0011(4) 0.0012(4)
C1 0.0256(6) 0.0234(6) 0.0210(6) -0.0006(5) 0.0034(4) -0.0008(5)
C2 0.0348(7) 0.0257(7) 0.0353(7) 0.0023(5) 0.0025(5) 0.0063(5)
C3 0.0343(7) 0.0235(7) 0.0338(7) 0.0011(5) 0.0018(5) -0.0063(5)
C4 0.0227(6) 0.0276(6) 0.0240(6) 0.0008(5) 0.0020(4) -0.0024(5)
C5 0.0244(6) 0.0259(6) 0.0296(6) -0.0011(5) 0.0026(5) 0.0026(5)
C6 0.0228(6) 0.0237(6) 0.0223(6) -0.0010(5) 0.0019(5) -0.0009(5)
N6 0.0286(6) 0.0220(5) 0.0354(6) -0.0017(4) 0.0036(4) -0.0036(4)
N7 0.0236(5) 0.0255(5) 0.0302(5) 0.0016(4) 0.0019(4) -0.0003(4)
N8 0.0342(7) 0.0484(8) 0.0579(8) 0.0124(6) 0.0007(6) 0.0085(6)
N9 0.0975(12) 0.0265(7) 0.0644(9) -0.0049(6) 0.0122(8) -0.0156(7)
C7 0.0297(7) 0.0205(6) 0.0343(7) 0.0011(5) 0.0064(5) 0.0021(5)
C8 0.0247(6) 0.0237(6) 0.0267(6) 0.0009(5) 0.0028(5) 0.0001(5)
C9 0.0274(6) 0.0201(6) 0.0274(6) 0.0004(5) 0.0038(5) -0.0014(5)
C10 0.0302(7) 0.0316(7) 0.0355(7) 0.0037(6) 0.0038(6) 0.0010(6)
C11 0.0439(8) 0.0250(7) 0.0367(7) -0.0010(6) 0.0035(6) -0.0050(6)
O1W 0.0393(6) 0.0420(6) 0.0429(6) -0.0009(5) -0.0078(4) -0.0197(5)

loop_
_atom_type_symbol
_atom_type_description
_atom_type_scat_dispersion_real
_atom_type_scat_dispersion_imag
_atom_type_scat_source
C C 0.0181 0.0091 'International Tables Vol C Tables 4.2.6.8 and 6.1.1.4'
H H 0.0000 0.0000 'International Tables Vol C Tables 4.2.6.8 and 6.1.1.4'
N N 0.0311 0.0180 'International Tables Vol C Tables 4.2.6.8 and 6.1.1.4'
O O 0.0492 0.0322 'International Tables Vol C Tables 4.2.6.8 and 6.1.1.4'

loop_
_geom_angle_atom_site_label_1
_geom_angle_atom_site_label_2
_geom_angle_atom_site_label_3
_geom_angle
_geom_angle_site_symmetry_1
_geom_angle_site_symmetry_3
_geom_angle_publ_flag
C1 N1 H11 123.2(10) . . ?
C1 N1 H12 119.9(10) . . ?
H11 N1 H12 114.4(14) . . ?
C3 N2 C1 121.74(10) . . ?
C3 N2 C2 118.61(10) . . ?
C1 N2 C2 119.61(10) . . ?
C3 N3 C4 112.45(10) . . ?
C5 N4 C4 105.98(10) . . ?
C5 N4 H4 126.7(10) . . ?
C4 N4 H4 127.3(10) . . ?
C5 N5 C6 103.34(10) . . ?
N1 C1 N2 121.36(11) . . ?
N1 C1 C6 124.42(11) . . ?
N2 C1 C6 114.20(10) . . ?
N2 C2 H2A 109.5 . . ?
N2 C2 H2B 109.5 . . ?
H2A C2 H2B 109.5 . . ?
N2 C2 H2C 109.5 . . ?
H2A C2 H2C 109.5 . . ?
H2B C2 H2C 109.5 . . ?
N3 C3 N2 126.36(12) . . ?
N3 C3 H3 116.8 . . ?
N2 C3 H3 116.8 . . ?
N4 C4 N3 127.74(11) . . ?
N4 C4 C6 106.14(10) . . ?
N3 C4 C6 126.12(11) . . ?
N5 C5 N4 113.90(11) . . ?
N5 C5 H5 123.1 . . ?
N4 C5 H5 123.1 . . ?
N5 C6 C4 110.63(10) . . ?
N5 C6 C1 130.24(11) . . ?
C4 C6 C1 119.10(11) . . ?
C7 N6 C8 103.44(10) . . ?
C7 N7 C9 103.31(10) . . ?
N7 C7 N6 115.68(11) . . ?
N7 C7 H7 122.2 . . ?
N6 C7 H7 122.2 . . ?
N6 C8 C9 108.67(11) . . ?
N6 C8 C10 123.40(11) . . ?
C9 C8 C10 127.80(11) . . ?
N7 C9 C8 108.90(10) . . ?
N7 C9 C11 122.95(11) . . ?
C8 C9 C11 128.13(12) . . ?
N8 C10 C8 177.94(15) . . ?
N9 C11 C9 178.91(17) . . ?
H1W O1W H2W 103.4(19) . . ?

loop_
_geom_bond_atom_site_label_1
_geom_bond_atom_site_label_2
_geom_bond_distance
_geom_bond_site_symmetry_2
_geom_bond_publ_flag
N1 C1 1.3105(16) . ?
N1 H11 0.927(17) . ?
N1 H12 0.904(17) . ?
N2 C3 1.3737(16) . ?
N2 C1 1.3762(16) . ?
N2 C2 1.4779(16) . ?
N3 C3 1.3007(17) . ?
N3 C4 1.3643(16) . ?
N4 C5 1.3588(16) . ?
N4 C4 1.3606(15) . ?
N4 H4 0.947(17) . ?
N5 C5 1.3210(16) . ?
N5 C6 1.3798(15) . ?
C1 C6 1.4039(16) . ?
C2 H2A 0.9800 . ?
C2 H2B 0.9800 . ?
C2 H2C 0.9800 . ?
C3 H3 0.9500 . ?
C4 C6 1.3818(16) . ?
C5 H5 0.9500 . ?
N6 C7 1.3371(16) . ?
N6 C8 1.3628(16) . ?
N7 C7 1.3354(16) . ?
N7 C9 1.3636(16) . ?
N8 C10 1.1498(18) . ?
N9 C11 1.1423(19) . ?
C7 H7 0.9500 . ?
C8 C9 1.3843(17) . ?
C8 C10 1.4257(18) . ?
C9 C11 1.4204(17) . ?
O1W H1W 0.90(2) . ?
O1W H2W 0.91(2) . ?

loop_
_geom_hbond_atom_site_label_D
_geom_hbond_atom_site_label_H
_geom_hbond_atom_site_label_A
_geom_hbond_distance_DH
_geom_hbond_distance_HA
_geom_hbond_distance_DA
_geom_hbond_angle_DHA
_geom_hbond_site_symmetry_A
_geom_hbond_publ_flag
O1W H1W N6 0.90(2) 1.85(2) 2.7497(14) 175.0(18) . yes
O1W H2W N3 0.91(2) 2.38(2) 3.1376(16) 141(2) . yes
N4 H4 N7 0.947(17) 1.816(18) 2.7633(15) 178.6(15) 1_655 yes
N1 H11 O1W 0.927(17) 1.856(17) 2.7279(14) 155.8(14) 4_465 yes
N1 H12 N5 0.904(17) 2.080(17) 2.9322(15) 156.8(14) 3 yes
